data_7038179
loop_
_publ_author_name
'Song, Chengling'
'Jiao, Jingjing'
'Lin, Qiyi'
'Liu, Huimin'
'He, Yabing'

_publ_section_title
;
 C2H2 adsorption in three isostructural metal-organic frameworks: boosting
 C2H2 uptake by rational arrangement of nitrogen sites.
;
_journal_issue 11
_journal_name_full 'Dalton transactions (Cambridge, England : 2003)'
_journal_page_first 4563
_journal_page_last 4569
_journal_paper_doi 10.1039/c5dt04943a
_journal_volume 45
_journal_year 2016
_chemical_formula_sum 'C20 H10 Cu2 N2 O10'
_chemical_formula_weight 565.38
_chemical_name_systematic
; 
 ? 
;
_space_group_IT_number 166
_symmetry_cell_setting trigonal
_symmetry_space_group_name_Hall '-R 3 2"'
_symmetry_space_group_name_H-M 'R -3 m :H'
_atom_sites_solution_hydrogens geom
_atom_sites_solution_primary direct
_atom_sites_solution_secondary difmap
_audit_creation_method SHELXL-97
_audit_update_record
;
2016-01-15 deposited with the CCDC.
2016-01-27 downloaded from the CCDC.
;
_cell_angle_alpha 90.00
_cell_angle_beta 90.00
_cell_angle_gamma 120.00
_cell_formula_units_Z 9
_cell_length_a 18.8059(3)
_cell_length_b 18.8059(3)
_cell_length_c 37.6262(15)
_cell_measurement_reflns_used 3249
_cell_measurement_temperature 293(2)
_cell_measurement_theta_max 27
_cell_measurement_theta_min 1
_cell_volume 11524.2(5)
_computing_cell_refinement 'Siemens SMART & SAINT'
_computing_data_collection 'Siemens SMART'
_computing_data_reduction 'Siemens XPREP'
_computing_molecular_graphics 'Bruker SHELXTL'
_computing_publication_material 'Bruker SHELXTL'
_computing_structure_refinement 'Siemens SHELXTL'
_computing_structure_solution 'Siemens SHELXTL'
_diffrn_ambient_temperature 293(2)
_diffrn_measured_fraction_theta_full 0.999
_diffrn_measured_fraction_theta_max 0.999
_diffrn_measurement_device_type 'Bruker SMART APEX-II diffractometer'
_diffrn_measurement_method '\w scans'
_diffrn_radiation_monochromator graphite
_diffrn_radiation_source 'fine-focus sealed tube'
_diffrn_radiation_type MoK\a
_diffrn_radiation_wavelength 0.71073
_diffrn_reflns_av_R_equivalents 0.1733
_diffrn_reflns_limit_h_max 24
_diffrn_reflns_limit_h_min -24
_diffrn_reflns_limit_k_max 24
_diffrn_reflns_limit_k_min -23
_diffrn_reflns_limit_l_max 39
_diffrn_reflns_limit_l_min -48
_diffrn_reflns_number 32890
_diffrn_reflns_theta_full 27.56
_diffrn_reflns_theta_max 27.56
_diffrn_reflns_theta_min 1.36
_exptl_absorpt_coefficient_mu 0.856
_exptl_absorpt_correction_T_max 0.8752
_exptl_absorpt_correction_T_min 0.7654
_exptl_absorpt_correction_type empirical
_exptl_absorpt_process_details 'SADABS (Sheldrick, 1996)'
_exptl_crystal_colour blue
_exptl_crystal_density_diffrn 0.733
_exptl_crystal_density_method 'not measured'
_exptl_crystal_description block
_exptl_crystal_F_000 2538
_exptl_crystal_size_max 0.33
_exptl_crystal_size_mid 0.21
_exptl_crystal_size_min 0.16
_refine_diff_density_max 1.525
_refine_diff_density_min -0.473
_refine_diff_density_rms 0.211
_refine_ls_extinction_coef 0.0026(4)
_refine_ls_extinction_expression Fc^*^=kFc[1+0.001xFc^2^\l^3^/sin(2\q)]^-1/4^
_refine_ls_extinction_method SHELXL
_refine_ls_goodness_of_fit_ref 1.088
_refine_ls_hydrogen_treatment mixed
_refine_ls_matrix_type full
_refine_ls_number_parameters 95
_refine_ls_number_reflns 3249
_refine_ls_number_restraints 19
_refine_ls_restrained_S_all 1.105
_refine_ls_R_factor_all 0.0962
_refine_ls_R_factor_gt 0.0787
_refine_ls_shift/su_max 0.021
_refine_ls_shift/su_mean 0.002
_refine_ls_structure_factor_coef Fsqd
_refine_ls_weighting_details 'calc w=1/[\s^2^(Fo^2^)+(0.1765P)^2^+0.0000P] where P=(Fo^2^+2Fc^2^)/3'
_refine_ls_weighting_scheme calc
_refine_ls_wR_factor_gt 0.2415
_refine_ls_wR_factor_ref 0.2567
_reflns_number_gt 2346
_reflns_number_total 3249
_reflns_threshold_expression >2sigma(I)
_cod_data_source_file c5dt04943a2.cif
_cod_data_source_block d
_cod_depositor_comments 'Adding full bibliography for 7038179--7038180.cif.'
_cod_original_sg_symbol_H-M R-3m
_cod_database_code 7038179
_diffrn_reflns_av_unetl/neti 0.0702

loop_
_symmetry_equiv_pos_as_xyz
'x, y, z'
'-y, x-y, z'
'-x+y, -x, z'
'y, x, -z'
'-x, -x+y, -z'
'x-y, -y, -z'
'x+2/3, y+1/3, z+1/3'
'-y+2/3, x-y+1/3, z+1/3'
'-x+y+2/3, -x+1/3, z+1/3'
'y+2/3, x+1/3, -z+1/3'
'-x+2/3, -x+y+1/3, -z+1/3'
'x-y+2/3, -y+1/3, -z+1/3'
'x+1/3, y+2/3, z+2/3'
'-y+1/3, x-y+2/3, z+2/3'
'-x+y+1/3, -x+2/3, z+2/3'
'y+1/3, x+2/3, -z+2/3'
'-x+1/3, -x+y+2/3, -z+2/3'
'x-y+1/3, -y+2/3, -z+2/3'
'-x, -y, -z'
'y, -x+y, -z'
'x-y, x, -z'
'-y, -x, z'
'x, x-y, z'
'-x+y, y, z'
'-x+2/3, -y+1/3, -z+1/3'
'y+2/3, -x+y+1/3, -z+1/3'
'x-y+2/3, x+1/3, -z+1/3'
'-y+2/3, -x+1/3, z+1/3'
'x+2/3, x-y+1/3, z+1/3'
'-x+y+2/3, y+1/3, z+1/3'
'-x+1/3, -y+2/3, -z+2/3'
'y+1/3, -x+y+2/3, -z+2/3'
'x-y+1/3, x+2/3, -z+2/3'
'-y+1/3, -x+2/3, z+2/3'
'x+1/3, x-y+2/3, z+2/3'
'-x+y+1/3, y+2/3, z+2/3'

loop_
_atom_site_label
_atom_site_type_symbol
_atom_site_fract_x
_atom_site_fract_y
_atom_site_fract_z
_atom_site_U_iso_or_equiv
_atom_site_adp_type
_atom_site_occupancy
_atom_site_symmetry_multiplicity
_atom_site_calc_flag
_atom_site_refinement_flags
_atom_site_disorder_assembly
_atom_site_disorder_group
Cu1 Cu 0.37881(4) 0.189403(18) 0.195858(15) 0.0318(3) Uani 1 2 d S . .
O1 O 0.44419(19) 0.1492(2) 0.17148(8) 0.0508(8) Uani 1 1 d . . .
O2 O 0.36669(18) 0.1103(2) 0.12259(8) 0.0518(8) Uani 1 1 d . . .
O1W O 0.4409(4) 0.2204(2) 0.24548(16) 0.092(2) Uani 1 2 d S . .
H1WA H 0.4182 0.2388 0.2592 0.138 Uiso 0.50 1 d PR . .
C1 C 0.4271(2) 0.1210(3) 0.14070(11) 0.0417(9) Uani 1 1 d . . .
C2 C 0.4862(3) 0.1000(3) 0.12331(12) 0.0461(10) Uani 1 1 d . . .
C3 C 0.55738(19) 0.1148(4) 0.14041(16) 0.0420(13) Uani 1 2 d S . .
H3A H 0.5674 0.1348 0.1636 0.050 Uiso 1 2 calc SR . .
C4 C 0.4722(3) 0.0706(4) 0.08789(13) 0.0611(14) Uani 1 1 d . . .
H4A H 0.4245 0.0609 0.0762 0.073 Uiso 1 1 calc R . .
C5 C 0.5282(3) 0.0564(6) 0.0705(2) 0.071(3) Uani 1 2 d S . .
C6 C 0.5126(4) 0.0253(7) 0.0343(2) 0.080(3) Uani 1 2 d SDU . .
C7 C 0.5747(8) 0.0433(10) 0.0128(3) 0.085(4) Uani 0.50 1 d PDU A -1
H7A H 0.6303 0.0765 0.0207 0.102 Uiso 0.50 1 d PR A -1
N1 N 0.4389(9) -0.0191(10) 0.0224(4) 0.100(4) Uani 0.50 1 d PU A -1

loop_
_atom_site_aniso_label
_atom_site_aniso_U_11
_atom_site_aniso_U_22
_atom_site_aniso_U_33
_atom_site_aniso_U_23
_atom_site_aniso_U_13
_atom_site_aniso_U_12
Cu1 0.0245(4) 0.0391(4) 0.0269(4) -0.00080(11) -0.0016(2) 0.0123(2)
O1 0.0461(17) 0.074(2) 0.0434(17) -0.0095(15) -0.0022(13) 0.0384(17)
O2 0.0396(16) 0.079(2) 0.0462(17) -0.0134(16) -0.0038(13) 0.0362(16)
O1W 0.091(4) 0.114(4) 0.063(3) -0.0219(17) -0.044(3) 0.046(2)
C1 0.033(2) 0.050(2) 0.040(2) -0.0015(18) 0.0043(16) 0.0198(19)
C2 0.041(2) 0.062(3) 0.042(2) -0.007(2) -0.0017(18) 0.030(2)
C3 0.041(2) 0.051(3) 0.038(3) -0.005(3) -0.0027(13) 0.0255(17)
C4 0.049(3) 0.097(4) 0.052(3) -0.025(3) -0.016(2) 0.047(3)
C5 0.061(3) 0.117(7) 0.053(4) -0.036(4) -0.018(2) 0.058(4)
C6 0.068(3) 0.127(6) 0.066(5) -0.036(5) -0.018(2) 0.064(3)
C7 0.080(7) 0.123(8) 0.066(7) -0.033(6) -0.017(5) 0.062(6)
N1 0.101(7) 0.135(8) 0.079(6) -0.038(6) -0.020(5) 0.071(6)

loop_
_atom_type_symbol
_atom_type_description
_atom_type_scat_dispersion_real
_atom_type_scat_dispersion_imag
_atom_type_scat_source
C C 0.0033 0.0016 'International Tables Vol C Tables 4.2.6.8 and 6.1.1.4'
H H 0.0000 0.0000 'International Tables Vol C Tables 4.2.6.8 and 6.1.1.4'
N N 0.0061 0.0033 'International Tables Vol C Tables 4.2.6.8 and 6.1.1.4'
O O 0.0106 0.0060 'International Tables Vol C Tables 4.2.6.8 and 6.1.1.4'
Cu Cu 0.3201 1.2651 'International Tables Vol C Tables 4.2.6.8 and 6.1.1.4'

loop_
_geom_angle_atom_site_label_1
_geom_angle_atom_site_label_2
_geom_angle_atom_site_label_3
_geom_angle
_geom_angle_site_symmetry_1
_geom_angle_site_symmetry_3
O1 Cu1 O1 88.6(2) . 23
O1 Cu1 O2 89.96(16) . 11
O1 Cu1 O2 167.75(13) 23 11
O1 Cu1 O2 167.75(13) . 25
O1 Cu1 O2 89.95(16) 23 25
O2 Cu1 O2 88.9(2) 11 25
O1 Cu1 O1W 98.77(17) . .
O1 Cu1 O1W 98.77(17) 23 .
O2 Cu1 O1W 93.47(17) 11 .
O2 Cu1 O1W 93.47(17) 25 .
O1 Cu1 Cu1 85.18(9) . 25
O1 Cu1 Cu1 85.18(9) 23 25
O2 Cu1 Cu1 82.59(9) 11 25
O2 Cu1 Cu1 82.58(9) 25 25
O1W Cu1 Cu1 174.4(2) . 25
C1 O1 Cu1 121.4(3) . .
C1 O2 Cu1 124.3(3) . 25
Cu1 O1W H1WA 109.2 . .
O1 C1 O2 126.4(4) . .
O1 C1 C2 116.7(4) . .
O2 C1 C2 116.8(4) . .
C3 C2 C4 119.4(4) . .
C3 C2 C1 120.9(4) . .
C4 C2 C1 119.6(4) . .
C2 C3 C2 120.4(6) 24_655 .
C2 C3 H3A 119.8 24_655 .
C2 C3 H3A 119.8 . .
C5 C4 C2 120.8(5) . .
C5 C4 H4A 119.6 . .
C2 C4 H4A 119.6 . .
C4 C5 C4 119.4(7) . 24_655
C4 C5 C6 120.3(3) . .
C4 C5 C6 120.3(3) 24_655 .
N1 C6 N1 97.5(14) 24_655 .
N1 C6 C7 48.9(8) 24_655 .
N1 C6 C7 118.7(10) . .
N1 C6 C7 118.7(10) 24_655 24_655
N1 C6 C7 48.9(8) . 24_655
C7 C6 C7 98.3(14) . 24_655
N1 C6 C5 121.4(8) 24_655 .
N1 C6 C5 121.4(8) . .
C7 C6 C5 120.0(8) . .
C7 C6 C5 120.0(8) 24_655 .
C6 C7 H7A 120.7 . .

loop_
_geom_bond_atom_site_label_1
_geom_bond_atom_site_label_2
_geom_bond_distance
_geom_bond_site_symmetry_2
Cu1 O1 1.963(3) .
Cu1 O1 1.963(3) 23
Cu1 O2 1.963(3) 11
Cu1 O2 1.963(3) 25
Cu1 O1W 2.123(5) .
Cu1 Cu1 2.6494(12) 25
O1 C1 1.247(5) .
O2 C1 1.252(5) .
O2 Cu1 1.963(3) 25
O1W H1WA 0.8458 .
C1 C2 1.503(6) .
C2 C3 1.382(5) .
C2 C4 1.416(6) .
C3 C2 1.382(5) 24_655
C3 H3A 0.9300 .
C4 C5 1.376(6) .
C4 H4A 0.9300 .
C5 C4 1.376(6) 24_655
C5 C6 1.452(11) .
C6 N1 1.290(15) 24_655
C6 N1 1.290(15) .
C6 C7 1.320(13) .
C6 C7 1.320(13) 24_655
C7 H7A 0.9599 .

loop_
_geom_torsion_atom_site_label_1
_geom_torsion_atom_site_label_2
_geom_torsion_atom_site_label_3
_geom_torsion_atom_site_label_4
_geom_torsion
_geom_torsion_site_symmetry_1
_geom_torsion_site_symmetry_4
O1 Cu1 O1 C1 -83.8(4) 23 .
O2 Cu1 O1 C1 84.1(4) 11 .
O2 Cu1 O1 C1 -0.6(9) 25 .
O1W Cu1 O1 C1 177.6(4) . .
Cu1 Cu1 O1 C1 1.5(3) 25 .
Cu1 O1 C1 O2 -4.2(7) . .
Cu1 O1 C1 C2 174.0(3) . .
Cu1 O2 C1 O1 4.9(7) 25 .
Cu1 O2 C1 C2 -173.2(3) 25 .
O1 C1 C2 C3 -2.5(7) . .
O2 C1 C2 C3 175.8(5) . .
O1 C1 C2 C4 -177.6(5) . .
O2 C1 C2 C4 0.8(7) . .
C4 C2 C3 C2 -0.9(10) . 24_655
C1 C2 C3 C2 -176.0(4) . 24_655
C3 C2 C4 C5 0.3(10) . .
C1 C2 C4 C5 175.5(7) . .
C2 C4 C5 C4 0.2(15) . 24_655
C2 C4 C5 C6 179.2(8) . .
C4 C5 C6 N1 -151.2(12) . 24_655
C4 C5 C6 N1 27.8(17) 24_655 24_655
C4 C5 C6 N1 -27.8(17) . .
C4 C5 C6 N1 151.2(12) 24_655 .
C4 C5 C6 C7 151.3(12) . .
C4 C5 C6 C7 -29.7(18) 24_655 .
C4 C5 C6 C7 29.7(18) . 24_655
C4 C5 C6 C7 -151.3(12) 24_655 24_655

loop_
_platon_squeeze_void_nr
_platon_squeeze_void_average_x
_platon_squeeze_void_average_y
_platon_squeeze_void_average_z
_platon_squeeze_void_volume
_platon_squeeze_void_count_electrons
1 -0.034 -0.022 -0.001 7652 2293
